data_7018679
loop_
_publ_author_name
'Hirai, Kenji'
'Uehara, Hiromitsu'
'Kitagawa, Susumu'
'Furukawa, Shuhei'

_publ_section_title
;
 Redox reaction in two-dimensional porous coordination polymers based on
 ferrocenedicarboxylates.
;
_journal_issue 14
_journal_name_full 'Dalton transactions (Cambridge, England : 2003)'
_journal_page_first 3924
_journal_page_last 3927
_journal_paper_doi 10.1039/c2dt12304e
_journal_volume 41
_journal_year 2012
_chemical_formula_moiety 'C36 H20 Fe N4 O8 Zn'
_chemical_formula_sum 'C36 H20 Fe N4 O8 Zn'
_chemical_formula_weight 757.80
_space_group_IT_number 2
_symmetry_cell_setting triclinic
_symmetry_Int_Tables_number 2
_symmetry_space_group_name_Hall '-P 1'
_symmetry_space_group_name_H-M 'P -1'
_atom_sites_solution_hydrogens geom
_atom_sites_solution_primary direct
_atom_sites_solution_secondary difmap
_cell_angle_alpha 78.383(18)
_cell_angle_beta 87.636(18)
_cell_angle_gamma 87.59(2)
_cell_formula_units_Z 2
_cell_length_a 8.940(5)
_cell_length_b 12.349(6)
_cell_length_c 15.288(8)
_cell_measurement_reflns_used 3979
_cell_measurement_temperature 223
_cell_measurement_theta_max 27.42
_cell_measurement_theta_min 3.08
_cell_volume 1650.8(15)
_computing_cell_refinement CrystalClear
_computing_data_collection 'CrystalClear (Rigaku Inc., 2008)'
_computing_data_reduction CrystalClear
_computing_molecular_graphics 'CrystalStructure 4.0'
_computing_publication_material 'CrystalStructure 4.0 (Rigaku, 2010)'
_computing_structure_refinement 'SHELXL97 (Sheldrick, 2008)'
_computing_structure_solution 'SIR92 (Altomare, et al., 1994)'
_diffrn_ambient_temperature 223
_diffrn_detector_area_resol_mean 7.111
_diffrn_measured_fraction_theta_full 0.949
_diffrn_measured_fraction_theta_max 0.949
_diffrn_measurement_device_type 'Rigaku Saturn724'
_diffrn_measurement_method \w
_diffrn_radiation_type 'Mo K\a'
_diffrn_radiation_wavelength 0.71075
_diffrn_reflns_av_R_equivalents 0.0718
_diffrn_reflns_limit_h_max 11
_diffrn_reflns_limit_h_min -11
_diffrn_reflns_limit_k_max 15
_diffrn_reflns_limit_k_min -13
_diffrn_reflns_limit_l_max 19
_diffrn_reflns_limit_l_min -14
_diffrn_reflns_number 12959
_diffrn_reflns_theta_full 27.47
_diffrn_reflns_theta_max 27.47
_diffrn_standards_number 0
_exptl_absorpt_coefficient_mu 1.225
_exptl_absorpt_correction_T_max 0.783
_exptl_absorpt_correction_T_min 0.631
_exptl_absorpt_correction_type multi-scan
_exptl_absorpt_process_details 'REQAB (Rigaku, 1998)'
_exptl_crystal_colour brown
_exptl_crystal_density_diffrn 1.524
_exptl_crystal_density_method 'not measured'
_exptl_crystal_description prism
_exptl_crystal_F_000 768.00
_exptl_crystal_size_max 0.200
_exptl_crystal_size_mid 0.200
_exptl_crystal_size_min 0.200
_platon_squeeze_details
;
;
_refine_diff_density_max 0.570
_refine_diff_density_min -0.760
_refine_ls_extinction_method none
_refine_ls_goodness_of_fit_ref 0.936
_refine_ls_hydrogen_treatment constr
_refine_ls_number_parameters 451
_refine_ls_number_reflns 7192
_refine_ls_number_restraints 0
_refine_ls_R_factor_gt 0.0731
_refine_ls_shift/su_max 0.000
_refine_ls_structure_factor_coef Fsqd
_refine_ls_weighting_details 'w = 1/[\s^2^(Fo^2^)+(0.0819P)^2^+0.0000P] where P=(Fo^2^+2Fc^2^)/3'
_refine_ls_weighting_scheme calc
_refine_ls_wR_factor_ref 0.1885
_reflns_number_gt 3822
_reflns_number_total 7192
_reflns_threshold_expression F^2^>2.0\s(F^2^)
_cod_data_source_file c2dt12304e.txt
_cod_data_source_block '__Zn_Fcdc_dpndi'
_cod_original_cell_volume 1650.9(15)
_cod_database_code 7018679

loop_
_symmetry_equiv_pos_site_id
_symmetry_equiv_pos_as_xyz
1 +X,+Y,+Z
2 -X,-Y,-Z

loop_
_atom_site_label
_atom_site_type_symbol
_atom_site_fract_x
_atom_site_fract_y
_atom_site_fract_z
_atom_site_U_iso_or_equiv
_atom_site_adp_type
_atom_site_occupancy
_atom_site_symmetry_multiplicity
_atom_site_calc_flag
_atom_site_refinement_flags
Zn1 Zn 0.31269(7) 0.39787(6) 0.48966(4) 0.0235(2) Uani 1.0 2 d .
Fe1 Fe 0.17062(10) 0.78668(7) 0.63816(6) 0.0268(3) Uani 1.0 2 d .
O1 O -0.1227(5) 0.6937(4) 0.4920(3) 0.0305(11) Uani 1.0 2 d .
O2 O -0.2479(5) 0.7581(4) 0.5998(3) 0.0370(11) Uani 1.0 2 d .
O3 O 0.2618(5) 0.5065(4) 0.5694(3) 0.0307(11) Uani 1.0 2 d .
O4 O 0.4865(5) 0.5775(4) 0.5777(3) 0.0358(11) Uani 1.0 2 d .
O5 O 0.2260(5) 0.7690(4) 0.0965(3) 0.0329(11) Uani 1.0 2 d .
O6 O -0.2267(5) 0.6349(4) 0.2088(3) 0.0470(15) Uani 1.0 2 d .
O7 O -0.1313(5) 1.1006(4) -0.2720(3) 0.0351(12) Uani 1.0 2 d .
O8 O -0.5868(5) 0.9838(4) -0.1505(3) 0.0343(11) Uani 1.0 2 d .
N1 N 0.2144(6) 0.5056(4) 0.3748(3) 0.0265(12) Uani 1.0 2 d .
N2 N 0.0000(6) 0.7033(4) 0.1552(3) 0.0265(12) Uani 1.0 2 d .
N3 N -0.3600(5) 1.0461(4) -0.2082(3) 0.0255(12) Uani 1.0 2 d .
N4 N -0.5739(6) 1.2741(4) -0.4120(3) 0.0266(12) Uani 1.0 2 d .
C1 C -0.1330(7) 0.7558(5) 0.5494(4) 0.0254(14) Uani 1.0 2 d .
C2 C 0.3482(7) 0.5713(5) 0.5967(4) 0.0274(14) Uani 1.0 2 d .
C3 C -0.0056(7) 0.8271(5) 0.5538(4) 0.0261(14) Uani 1.0 2 d .
C4 C 0.1311(7) 0.8324(5) 0.5036(4) 0.0308(15) Uani 1.0 2 d .
C5 C 0.2209(8) 0.9112(6) 0.5310(5) 0.0344(16) Uani 1.0 2 d .
C6 C 0.1385(8) 0.9556(6) 0.5994(5) 0.0385(17) Uani 1.0 2 d .
C7 C -0.0009(8) 0.9043(5) 0.6138(5) 0.0343(16) Uani 1.0 2 d .
C8 C 0.2884(7) 0.6360(5) 0.6632(4) 0.0242(13) Uani 1.0 2 d .
C9 C 0.3677(7) 0.7190(5) 0.6933(4) 0.0319(15) Uani 1.0 2 d .
C10 C 0.2750(9) 0.7606(6) 0.7573(5) 0.0450(19) Uani 1.0 2 d .
C11 C 0.1374(9) 0.7046(6) 0.7658(5) 0.0403(18) Uani 1.0 2 d .
C12 C 0.1459(7) 0.6288(6) 0.7068(4) 0.0304(15) Uani 1.0 2 d .
C13 C 0.2514(7) 0.4939(5) 0.2909(4) 0.0291(15) Uani 1.0 2 d .
C14 C 0.1822(7) 0.5562(6) 0.2171(4) 0.0317(16) Uani 1.0 2 d .
C15 C 0.0725(7) 0.6357(5) 0.2310(4) 0.0271(14) Uani 1.0 2 d .
C16 C 0.0357(7) 0.6475(5) 0.3159(4) 0.0286(15) Uani 1.0 2 d .
C17 C 0.1069(6) 0.5797(5) 0.3869(4) 0.0233(13) Uani 1.0 2 d .
C18 C 0.0904(7) 0.7677(5) 0.0889(4) 0.0254(14) Uani 1.0 2 d .
C19 C 0.0139(6) 0.8354(5) 0.0097(4) 0.0203(13) Uani 1.0 2 d .
C20 C 0.0976(6) 0.8978(5) -0.0590(4) 0.0228(13) Uani 1.0 2 d .
C21 C 0.0250(7) 0.9635(5) -0.1318(4) 0.0262(14) Uani 1.0 2 d .
C22 C -0.1270(7) 0.9682(5) -0.1349(4) 0.0215(13) Uani 1.0 2 d .
C23 C -0.2017(7) 1.0440(5) -0.2109(4) 0.0236(13) Uani 1.0 2 d .
C24 C -0.2309(7) 0.7728(5) 0.0758(4) 0.0237(14) Uani 1.0 2 d .
C25 C -0.4504(7) 0.9792(5) -0.1437(4) 0.0236(13) Uani 1.0 2 d .
C26 C -0.3754(7) 0.9072(5) -0.0691(4) 0.0214(13) Uani 1.0 2 d .
C27 C -0.4576(7) 0.8435(5) -0.0015(4) 0.0339(16) Uani 1.0 2 d .
C28 C -0.3845(7) 0.7745(6) 0.0703(4) 0.0307(15) Uani 1.0 2 d .
C29 C -0.1428(7) 0.8376(5) 0.0068(4) 0.0219(13) Uani 1.0 2 d .
C30 C -0.2167(7) 0.9060(5) -0.0660(4) 0.0262(14) Uani 1.0 2 d .
C31 C -0.1603(7) 0.6974(5) 0.1522(4) 0.0256(14) Uani 1.0 2 d .
C32 C -0.4323(7) 1.1241(5) -0.2795(4) 0.0251(14) Uani 1.0 2 d .
C33 C -0.4198(7) 1.2342(6) -0.2847(4) 0.0326(16) Uani 1.0 2 d .
C34 C -0.4936(7) 1.3071(5) -0.3523(4) 0.0309(15) Uani 1.0 2 d .
C35 C -0.5797(8) 1.1660(5) -0.4086(5) 0.0364(17) Uani 1.0 2 d .
C36 C -0.5105(7) 1.0857(6) -0.3438(4) 0.0338(16) Uani 1.0 2 d .
H4 H 0.1597 0.7885 0.4576 0.0370 Uiso 1.0 2 calc R
H5 H 0.3227 0.9318 0.5073 0.0413 Uiso 1.0 2 calc R
H6 H 0.1734 1.0120 0.6309 0.0462 Uiso 1.0 2 calc R
H7 H -0.0812 0.9183 0.6570 0.0412 Uiso 1.0 2 calc R
H9 H 0.4697 0.7433 0.6729 0.0383 Uiso 1.0 2 calc R
H10 H 0.3010 0.8182 0.7902 0.0540 Uiso 1.0 2 calc R
H11 H 0.0511 0.7160 0.8060 0.0484 Uiso 1.0 2 calc R
H12 H 0.0662 0.5787 0.6985 0.0364 Uiso 1.0 2 calc R
H13 H 0.3269 0.4415 0.2821 0.0349 Uiso 1.0 2 calc R
H14 H 0.2084 0.5455 0.1592 0.0380 Uiso 1.0 2 calc R
H16 H -0.0372 0.7009 0.3265 0.0344 Uiso 1.0 2 calc R
H17 H 0.0783 0.5864 0.4454 0.0279 Uiso 1.0 2 calc R
H20 H 0.2027 0.8962 -0.0569 0.0274 Uiso 1.0 2 calc R
H21 H 0.0821 1.0048 -0.1790 0.0314 Uiso 1.0 2 calc R
H27 H -0.5627 0.8458 -0.0030 0.0406 Uiso 1.0 2 calc R
H28 H -0.4415 0.7291 0.1151 0.0368 Uiso 1.0 2 calc R
H33 H -0.3629 1.2608 -0.2436 0.0391 Uiso 1.0 2 calc R
H34 H -0.4856 1.3835 -0.3556 0.0370 Uiso 1.0 2 calc R
H35 H -0.6335 1.1422 -0.4524 0.0437 Uiso 1.0 2 calc R
H36 H -0.5162 1.0097 -0.3434 0.0406 Uiso 1.0 2 calc R

loop_
_atom_site_aniso_label
_atom_site_aniso_U_11
_atom_site_aniso_U_22
_atom_site_aniso_U_33
_atom_site_aniso_U_12
_atom_site_aniso_U_13
_atom_site_aniso_U_23
Zn1 0.0183(4) 0.0265(4) 0.0221(4) 0.0026(3) -0.0051(3) 0.0038(3)
Fe1 0.0211(5) 0.0267(5) 0.0317(6) 0.0013(4) -0.0052(4) -0.0033(4)
O1 0.028(3) 0.032(3) 0.032(3) -0.001(2) -0.0138(19) -0.005(2)
O2 0.021(3) 0.045(3) 0.043(3) 0.001(3) -0.003(2) -0.004(3)
O3 0.031(3) 0.035(3) 0.026(3) 0.004(2) -0.0124(19) -0.007(2)
O4 0.018(3) 0.038(3) 0.043(3) 0.007(2) 0.0042(19) 0.010(3)
O5 0.017(3) 0.041(3) 0.032(3) -0.002(2) -0.0077(18) 0.013(2)
O6 0.025(3) 0.056(4) 0.041(3) -0.007(3) -0.002(2) 0.038(3)
O7 0.025(3) 0.043(3) 0.029(3) 0.001(3) 0.0019(19) 0.011(3)
O8 0.017(3) 0.040(3) 0.039(3) -0.001(2) -0.0102(19) 0.011(3)
N1 0.025(3) 0.027(3) 0.026(3) -0.001(3) -0.006(3) 0.000(3)
N2 0.022(3) 0.027(3) 0.025(3) 0.005(3) -0.005(2) 0.008(3)
N3 0.014(3) 0.028(3) 0.027(3) 0.000(3) -0.006(2) 0.011(3)
N4 0.026(3) 0.021(3) 0.028(3) -0.002(3) -0.010(3) 0.009(3)
C1 0.025(4) 0.022(4) 0.025(4) 0.005(3) -0.011(3) 0.006(3)
C2 0.031(4) 0.024(4) 0.023(4) 0.010(3) -0.007(3) 0.003(3)
C3 0.021(4) 0.024(4) 0.033(4) 0.001(3) -0.011(3) -0.005(3)
C4 0.029(4) 0.027(4) 0.033(4) 0.002(3) -0.004(3) 0.001(3)
C5 0.028(4) 0.031(4) 0.043(4) -0.005(3) -0.002(3) -0.003(3)
C6 0.038(5) 0.024(4) 0.053(5) -0.000(3) -0.008(4) -0.005(4)
C7 0.028(4) 0.030(4) 0.044(4) 0.010(3) -0.001(3) -0.009(3)
C8 0.023(4) 0.021(3) 0.025(4) 0.005(3) -0.009(3) 0.003(3)
C9 0.021(4) 0.033(4) 0.040(4) 0.005(3) -0.015(3) -0.002(3)
C10 0.045(5) 0.049(5) 0.043(5) 0.012(4) -0.021(4) -0.013(4)
C11 0.046(5) 0.043(5) 0.030(4) 0.006(4) 0.002(4) -0.004(4)
C12 0.027(4) 0.038(4) 0.025(4) -0.001(3) 0.001(3) -0.005(3)
C13 0.024(4) 0.026(4) 0.037(4) 0.010(3) -0.006(3) -0.006(3)
C14 0.030(4) 0.041(4) 0.019(4) 0.013(3) -0.001(3) 0.001(3)
C15 0.022(4) 0.026(4) 0.026(4) 0.003(3) -0.004(3) 0.010(3)
C16 0.017(3) 0.030(4) 0.033(4) 0.009(3) 0.003(3) 0.007(3)
C17 0.017(3) 0.031(4) 0.021(3) 0.009(3) -0.000(3) -0.006(3)
C18 0.021(3) 0.025(4) 0.026(4) 0.001(3) -0.005(3) 0.006(3)
C19 0.007(3) 0.030(4) 0.022(3) 0.005(3) -0.005(3) -0.001(3)
C20 0.011(3) 0.027(4) 0.027(4) -0.001(3) -0.006(3) 0.004(3)
C21 0.026(4) 0.027(4) 0.018(3) -0.004(3) -0.000(3) 0.012(3)
C22 0.016(3) 0.022(3) 0.024(3) 0.004(3) -0.007(3) 0.002(3)
C23 0.024(4) 0.025(4) 0.020(3) -0.001(3) -0.009(3) -0.001(3)
C24 0.022(3) 0.031(4) 0.014(3) 0.000(3) -0.003(3) 0.006(3)
C25 0.019(3) 0.023(4) 0.027(4) 0.000(3) -0.008(3) 0.001(3)
C26 0.019(3) 0.021(3) 0.021(3) 0.005(3) -0.003(3) 0.003(3)
C27 0.021(4) 0.034(4) 0.038(4) 0.002(3) -0.003(3) 0.010(3)
C28 0.019(4) 0.036(4) 0.031(4) -0.001(3) -0.003(3) 0.008(3)
C29 0.017(3) 0.023(3) 0.022(3) -0.000(3) -0.006(3) 0.004(3)
C30 0.023(4) 0.030(4) 0.022(4) -0.001(3) -0.003(3) 0.005(3)
C31 0.017(3) 0.036(4) 0.017(3) 0.006(3) -0.003(3) 0.010(3)
C32 0.028(4) 0.025(4) 0.017(3) -0.003(3) -0.004(3) 0.011(3)
C33 0.025(4) 0.033(4) 0.039(4) -0.004(3) -0.016(3) -0.001(3)
C34 0.034(4) 0.019(4) 0.037(4) -0.003(3) -0.014(3) 0.003(3)
C35 0.042(5) 0.028(4) 0.038(4) -0.001(4) -0.023(4) 0.001(3)
C36 0.036(4) 0.026(4) 0.035(4) 0.003(3) -0.019(3) 0.008(3)

loop_
_atom_type_symbol
_atom_type_description
_atom_type_scat_dispersion_real
_atom_type_scat_dispersion_imag
_atom_type_scat_source
C C 0.0033 0.0016
;
International Tables for Crystallography
(1992, Vol. C, Tables 4.2.6.8 and 6.1.1.4)
;
H H 0.0000 0.0000
;
International Tables for Crystallography
(1992, Vol. C, Table 6.1.1.4)
;
N N 0.0061 0.0033
;
International Tables for Crystallography
(1992, Vol. C, Tables 4.2.6.8 and 6.1.1.4)
;
O O 0.0106 0.0060
;
International Tables for Crystallography
(1992, Vol. C, Tables 4.2.6.8 and 6.1.1.4)
;
Fe Fe 0.3463 0.8444
;
International Tables for Crystallography
(1992, Vol. C, Tables 4.2.6.8 and 6.1.1.4)
;
Zn Zn 0.2839 1.4301
;
International Tables for Crystallography
(1992, Vol. C, Tables 4.2.6.8 and 6.1.1.4)
;

loop_
_geom_angle_atom_site_label_1
_geom_angle_atom_site_label_2
_geom_angle_atom_site_label_3
_geom_angle
_geom_angle_publ_flag
_geom_angle_site_symmetry_1
_geom_angle_site_symmetry_3
O1 Zn1 O3 100.68(18) yes 2_566 .
O1 Zn1 O4 145.31(19) yes 2_566 2_666
O1 Zn1 N1 89.59(18) yes 2_566 .
O1 Zn1 N4 90.45(18) yes 2_566 1_646
O3 Zn1 O4 113.94(19) yes . 2_666
O3 Zn1 N1 92.51(18) yes . .
O3 Zn1 N4 97.08(18) yes . 1_646
O4 Zn1 N1 86.79(18) yes 2_666 .
O4 Zn1 N4 87.63(18) yes 2_666 1_646
N1 Zn1 N4 170.2(2) yes . 1_646
C3 Fe1 C4 40.1(3) yes . .
C3 Fe1 C5 67.8(3) yes . .
C3 Fe1 C6 68.3(3) yes . .
C3 Fe1 C7 41.3(3) yes . .
C3 Fe1 C8 125.8(3) yes . .
C3 Fe1 C9 162.4(3) yes . .
C3 Fe1 C10 156.0(3) yes . .
C3 Fe1 C11 121.0(3) yes . .
C3 Fe1 C12 108.0(3) yes . .
C4 Fe1 C5 40.4(3) yes . .
C4 Fe1 C6 68.5(3) yes . .
C4 Fe1 C7 68.4(3) yes . .
C4 Fe1 C8 109.6(3) yes . .
C4 Fe1 C9 126.0(3) yes . .
C4 Fe1 C10 161.7(3) yes . .
C4 Fe1 C11 156.6(3) yes . .
C4 Fe1 C12 122.0(3) yes . .
C5 Fe1 C6 40.9(3) yes . .
C5 Fe1 C7 68.0(3) yes . .
C5 Fe1 C8 122.8(3) yes . .
C5 Fe1 C9 108.5(3) yes . .
C5 Fe1 C10 124.2(3) yes . .
C5 Fe1 C11 160.6(3) yes . .
C5 Fe1 C12 157.3(3) yes . .
C6 Fe1 C7 40.0(3) yes . .
C6 Fe1 C8 157.3(3) yes . .
C6 Fe1 C9 121.0(3) yes . .
C6 Fe1 C10 106.2(3) yes . .
C6 Fe1 C11 123.0(3) yes . .
C6 Fe1 C12 160.4(3) yes . .
C7 Fe1 C8 162.1(3) yes . .
C7 Fe1 C9 155.0(3) yes . .
C7 Fe1 C10 119.5(3) yes . .
C7 Fe1 C11 106.3(3) yes . .
C7 Fe1 C12 124.6(3) yes . .
C8 Fe1 C9 40.5(3) yes . .
C8 Fe1 C10 68.1(3) yes . .
C8 Fe1 C11 68.1(3) yes . .
C8 Fe1 C12 40.2(3) yes . .
C9 Fe1 C10 40.4(3) yes . .
C9 Fe1 C11 68.4(3) yes . .
C9 Fe1 C12 68.3(3) yes . .
C10 Fe1 C11 41.0(3) yes . .
C10 Fe1 C12 68.9(3) yes . .
C11 Fe1 C12 41.0(3) yes . .
Zn1 O1 C1 106.3(4) yes 2_566 .
Zn1 O3 C2 128.5(4) yes . .
Zn1 O4 C2 163.3(4) yes 2_666 .
Zn1 N1 C13 121.4(4) yes . .
Zn1 N1 C17 119.8(4) yes . .
C13 N1 C17 118.6(5) yes . .
C15 N2 C18 118.1(5) yes . .
C15 N2 C31 117.2(5) yes . .
C18 N2 C31 124.7(5) yes . .
C23 N3 C25 125.4(5) yes . .
C23 N3 C32 116.1(5) yes . .
C25 N3 C32 118.5(5) yes . .
Zn1 N4 C34 118.7(4) yes 1_464 .
Zn1 N4 C35 123.5(5) yes 1_464 .
C34 N4 C35 117.8(5) yes . .
O1 C1 O2 121.7(6) yes . .
O1 C1 C3 117.5(6) yes . .
O2 C1 C3 120.8(6) yes . .
O3 C2 O4 124.5(6) yes . .
O3 C2 C8 118.8(6) yes . .
O4 C2 C8 116.3(6) yes . .
Fe1 C3 C1 125.3(4) yes . .
Fe1 C3 C4 70.1(4) yes . .
Fe1 C3 C7 69.4(4) yes . .
C1 C3 C4 127.6(6) yes . .
C1 C3 C7 124.4(6) yes . .
C4 C3 C7 107.9(6) yes . .
Fe1 C4 C3 69.8(4) yes . .
Fe1 C4 C5 69.6(4) yes . .
C3 C4 C5 108.1(6) yes . .
Fe1 C5 C4 69.9(4) yes . .
Fe1 C5 C6 69.7(4) yes . .
C4 C5 C6 108.2(6) yes . .
Fe1 C6 C5 69.4(4) yes . .
Fe1 C6 C7 69.9(4) yes . .
C5 C6 C7 107.8(7) yes . .
Fe1 C7 C3 69.3(4) yes . .
Fe1 C7 C6 70.1(4) yes . .
C3 C7 C6 107.9(6) yes . .
Fe1 C8 C2 127.4(4) yes . .
Fe1 C8 C9 69.1(4) yes . .
Fe1 C8 C12 68.5(4) yes . .
C2 C8 C9 124.9(6) yes . .
C2 C8 C12 127.2(6) yes . .
C9 C8 C12 107.9(6) yes . .
Fe1 C9 C8 70.4(4) yes . .
Fe1 C9 C10 69.2(4) yes . .
C8 C9 C10 108.2(6) yes . .
Fe1 C10 C9 70.3(4) yes . .
Fe1 C10 C11 68.9(4) yes . .
C9 C10 C11 107.6(7) yes . .
Fe1 C11 C10 70.1(4) yes . .
Fe1 C11 C12 69.9(4) yes . .
C10 C11 C12 108.2(6) yes . .
Fe1 C12 C8 71.3(4) yes . .
Fe1 C12 C11 69.1(4) yes . .
C8 C12 C11 108.1(6) yes . .
N1 C13 C14 122.4(6) yes . .
C13 C14 C15 118.2(6) yes . .
N2 C15 C14 119.5(6) yes . .
N2 C15 C16 121.3(6) yes . .
C14 C15 C16 119.2(6) yes . .
C15 C16 C17 119.3(6) yes . .
N1 C17 C16 122.3(6) yes . .
O5 C18 N2 120.9(5) yes . .
O5 C18 C19 121.7(5) yes . .
N2 C18 C19 117.4(5) yes . .
C18 C19 C20 120.0(5) yes . .
C18 C19 C29 119.7(5) yes . .
C20 C19 C29 120.3(5) yes . .
C19 C20 C21 119.7(5) yes . .
C20 C21 C22 120.8(5) yes . .
C21 C22 C23 119.5(5) yes . .
C21 C22 C30 121.4(5) yes . .
C23 C22 C30 119.1(5) yes . .
O7 C23 N3 121.3(5) yes . .
O7 C23 C22 122.5(6) yes . .
N3 C23 C22 116.2(5) yes . .
C28 C24 C29 120.2(5) yes . .
C28 C24 C31 118.5(5) yes . .
C29 C24 C31 121.2(5) yes . .
O8 C25 N3 120.0(5) yes . .
O8 C25 C26 122.6(5) yes . .
N3 C25 C26 117.5(5) yes . .
C25 C26 C27 120.5(6) yes . .
C25 C26 C30 119.4(5) yes . .
C27 C26 C30 120.1(5) yes . .
C26 C27 C28 120.2(6) yes . .
C24 C28 C27 121.0(6) yes . .
C19 C29 C24 121.4(5) yes . .
C19 C29 C30 120.0(5) yes . .
C24 C29 C30 118.6(5) yes . .
C22 C30 C26 122.3(5) yes . .
C22 C30 C29 117.8(5) yes . .
C26 C30 C29 119.9(5) yes . .
O6 C31 N2 120.0(5) yes . .
O6 C31 C24 124.7(6) yes . .
N2 C31 C24 115.3(5) yes . .
N3 C32 C33 119.6(6) yes . .
N3 C32 C36 120.2(6) yes . .
C33 C32 C36 120.2(6) yes . .
C32 C33 C34 118.4(6) yes . .
N4 C34 C33 123.3(6) yes . .
N4 C35 C36 123.8(7) yes . .
C32 C36 C35 116.5(6) yes . .
Fe1 C4 H4 125.940 no . .
C3 C4 H4 125.937 no . .
C5 C4 H4 125.929 no . .
Fe1 C5 H5 125.874 no . .
C4 C5 H5 125.876 no . .
C6 C5 H5 125.876 no . .
Fe1 C6 H6 126.096 no . .
C5 C6 H6 126.092 no . .
C7 C6 H6 126.095 no . .
Fe1 C7 H7 126.064 no . .
C3 C7 H7 126.062 no . .
C6 C7 H7 126.064 no . .
Fe1 C9 H9 125.916 no . .
C8 C9 H9 125.917 no . .
C10 C9 H9 125.922 no . .
Fe1 C10 H10 126.193 no . .
C9 C10 H10 126.194 no . .
C11 C10 H10 126.195 no . .
Fe1 C11 H11 125.913 no . .
C10 C11 H11 125.914 no . .
C12 C11 H11 125.917 no . .
Fe1 C12 H12 125.938 no . .
C8 C12 H12 125.943 no . .
C11 C12 H12 125.943 no . .
N1 C13 H13 118.825 no . .
C14 C13 H13 118.819 no . .
C13 C14 H14 120.881 no . .
C15 C14 H14 120.874 no . .
C15 C16 H16 120.365 no . .
C17 C16 H16 120.355 no . .
N1 C17 H17 118.855 no . .
C16 C17 H17 118.843 no . .
C19 C20 H20 120.148 no . .
C21 C20 H20 120.158 no . .
C20 C21 H21 119.624 no . .
C22 C21 H21 119.617 no . .
C26 C27 H27 119.922 no . .
C28 C27 H27 119.918 no . .
C24 C28 H28 119.501 no . .
C27 C28 H28 119.514 no . .
C32 C33 H33 120.818 no . .
C34 C33 H33 120.827 no . .
N4 C34 H34 118.364 no . .
C33 C34 H34 118.349 no . .
N4 C35 H35 118.095 no . .
C36 C35 H35 118.100 no . .
C32 C36 H36 121.741 no . .
C35 C36 H36 121.759 no . .

loop_
_geom_bond_atom_site_label_1
_geom_bond_atom_site_label_2
_geom_bond_distance
_geom_bond_publ_flag
_geom_bond_site_symmetry_2
Zn1 O1 2.058(5) yes 2_566
Zn1 O3 2.014(5) yes .
Zn1 O4 2.036(5) yes 2_666
Zn1 N1 2.172(5) yes .
Zn1 N4 2.167(5) yes 1_646
Fe1 C3 2.058(6) yes .
Fe1 C4 2.061(7) yes .
Fe1 C5 2.058(6) yes .
Fe1 C6 2.061(7) yes .
Fe1 C7 2.059(7) yes .
Fe1 C8 2.073(6) yes .
Fe1 C9 2.057(7) yes .
Fe1 C10 2.042(8) yes .
Fe1 C11 2.026(7) yes .
Fe1 C12 2.036(6) yes .
O1 C1 1.275(8) yes .
O2 C1 1.262(8) yes .
O3 C2 1.275(8) yes .
O4 C2 1.260(8) yes .
O5 C18 1.224(8) yes .
O6 C31 1.193(7) yes .
O7 C23 1.219(7) yes .
O8 C25 1.227(7) yes .
N1 C13 1.346(8) yes .
N1 C17 1.332(8) yes .
N2 C15 1.445(7) yes .
N2 C18 1.405(7) yes .
N2 C31 1.442(8) yes .
N3 C23 1.414(8) yes .
N3 C25 1.404(7) yes .
N3 C32 1.454(7) yes .
N4 C34 1.319(9) yes .
N4 C35 1.329(8) yes .
C1 C3 1.481(9) yes .
C2 C8 1.484(9) yes .
C3 C4 1.413(9) yes .
C3 C7 1.451(10) yes .
C4 C5 1.423(10) yes .
C5 C6 1.439(10) yes .
C6 C7 1.410(10) yes .
C8 C9 1.430(10) yes .
C8 C12 1.411(9) yes .
C9 C10 1.417(10) yes .
C10 C11 1.425(11) yes .
C11 C12 1.422(10) yes .
C13 C14 1.383(8) yes .
C14 C15 1.399(9) yes .
C15 C16 1.361(9) yes .
C16 C17 1.389(8) yes .
C18 C19 1.498(8) yes .
C19 C20 1.384(7) yes .
C19 C29 1.402(8) yes .
C20 C21 1.404(8) yes .
C21 C22 1.360(9) yes .
C22 C23 1.498(8) yes .
C22 C30 1.414(8) yes .
C24 C28 1.378(9) yes .
C24 C29 1.420(8) yes .
C24 C31 1.484(8) yes .
C25 C26 1.465(8) yes .
C26 C27 1.373(8) yes .
C26 C30 1.421(8) yes .
C27 C28 1.412(8) yes .
C29 C30 1.423(8) yes .
C32 C33 1.355(9) yes .
C32 C36 1.397(10) yes .
C33 C34 1.395(9) yes .
C35 C36 1.398(9) yes .
C4 H4 0.990 no .
C5 H5 0.990 no .
C6 H6 0.990 no .
C7 H7 0.990 no .
C9 H9 0.990 no .
C10 H10 0.990 no .
C11 H11 0.990 no .
C12 H12 0.990 no .
C13 H13 0.940 no .
C14 H14 0.940 no .
C16 H16 0.940 no .
C17 H17 0.940 no .
C20 H20 0.940 no .
C21 H21 0.940 no .
C27 H27 0.940 no .
C28 H28 0.940 no .
C33 H33 0.940 no .
C34 H34 0.940 no .
C35 H35 0.940 no .
C36 H36 0.940 no .

loop_
_geom_contact_atom_site_label_1
_geom_contact_atom_site_label_2
_geom_contact_distance
_geom_contact_publ_flag
_geom_contact_site_symmetry_2
Zn1 O2 2.672(5) no 2_566
Zn1 O4 3.288(5) no .
O1 C4 2.932(8) no .
O1 C16 3.133(8) no .
O1 C17 3.029(8) no .
O1 C17 3.509(7) no 2_566
O1 C35 3.272(8) no 2_475
O2 O4 3.398(7) no 1_455
O2 N1 3.204(7) no 2_566
O2 N4 3.441(7) no 2_475
O2 C7 2.950(9) no .
O2 C13 3.223(7) no 2_566
O2 C35 3.308(8) no 2_475
O3 O6 3.496(6) no 2_566
O3 C12 2.954(8) no .
O3 C16 3.529(7) no 2_566
O3 C17 3.118(7) no .
O3 C17 3.503(8) no 2_566
O3 C34 3.295(8) no 1_646
O4 O4 3.333(7) no 2_666
O4 C9 2.871(9) no .
O4 C13 3.132(8) no 2_666
O4 C34 3.295(8) no 1_646
O4 C34 3.452(8) no 2_575
O5 O7 3.457(7) no 2_575
O5 N3 3.396(7) no 2_575
O5 C14 2.921(7) no .
O5 C15 2.723(7) no .
O5 C20 2.837(7) no .
O5 C22 3.484(8) no 2_575
O5 C23 3.161(8) no 2_575
O5 C27 3.226(8) no 1_655
O5 C28 3.490(8) no 1_655
O5 C33 3.412(8) no 2_575
O6 C8 3.572(7) no 2_566
O6 C12 3.313(8) no 2_566
O6 C15 2.710(8) no .
O6 C16 2.943(8) no .
O6 C18 3.583(8) no .
O6 C28 2.831(7) no .
O6 C34 3.408(8) no 2_475
O7 N2 3.548(7) no 2_575
O7 C4 3.470(8) no 2_575
O7 C7 3.404(9) no 1_554
O7 C15 3.503(8) no 2_575
O7 C16 3.193(8) no 2_575
O7 C18 3.549(8) no 2_575
O7 C21 2.828(7) no .
O7 C25 3.598(7) no .
O7 C32 2.699(8) no .
O7 C33 2.995(8) no .
O8 C20 3.220(7) no 1_455
O8 C21 3.486(8) no 1_455
O8 C23 3.597(8) no .
O8 C27 2.826(7) no .
O8 C27 3.499(9) no 2_475
O8 C28 3.443(9) no 2_475
O8 C32 2.721(7) no .
O8 C36 3.032(7) no .
N1 C1 3.303(8) no 2_566
N1 C15 2.767(8) no .
N1 C34 3.435(9) no 2_575
N2 C29 2.840(7) no .
N3 C30 2.809(7) no .
N4 C1 3.502(9) no 2_475
N4 C32 2.764(7) no .
C1 C35 3.402(9) no 2_475
C2 C34 3.455(9) no 1_646
C3 C6 3.396(9) no 2_576
C4 C7 3.558(9) no 2_576
C5 C7 3.451(9) no 2_576
C13 C16 2.718(9) no .
C14 C17 2.723(9) no .
C14 C18 3.037(8) no .
C14 C31 3.537(9) no .
C16 C18 3.513(8) no .
C16 C31 3.061(8) no .
C18 C22 3.503(9) no 2_575
C18 C23 3.460(10) no 2_575
C18 C24 2.885(9) no .
C19 C21 3.393(9) no 2_575
C19 C22 2.785(8) no .
C19 C22 3.578(9) no 2_575
C19 C31 2.920(8) no .
C20 C29 3.559(9) no 2_575
C20 C30 2.814(8) no .
C20 C30 3.592(9) no 2_575
C21 C29 2.787(8) no .
C22 C25 2.896(9) no .
C23 C26 2.904(8) no .
C23 C33 3.054(9) no .
C23 C36 3.456(9) no .
C24 C26 2.812(8) no .
C25 C27 3.472(10) no 2_475
C25 C33 3.453(8) no .
C25 C36 3.135(8) no .
C27 C29 2.820(9) no .
C28 C30 2.796(8) no .
C33 C35 2.704(10) no .
C34 C36 2.721(10) no .
Zn1 H13 3.1086 no .
Zn1 H17 3.0564 no .
Zn1 H34 3.0059 no 1_646
Zn1 H34 3.4271 no 2_575
Zn1 H35 3.1245 no 1_646
O1 H4 2.8132 no .
O1 H16 2.5985 no .
O1 H17 2.3591 no .
O1 H17 3.4089 no 2_566
O1 H35 2.9096 no 2_475
O2 H7 2.8192 no .
O2 H9 2.7172 no 1_455
O2 H13 2.8434 no 2_566
O2 H35 2.5859 no 2_475
O3 H12 2.8351 no .
O3 H16 3.4130 no 2_566
O3 H17 2.5735 no .
O3 H17 3.3269 no 2_566
O3 H34 2.8190 no 1_646
O4 H9 2.7378 no .
O4 H13 2.7384 no 2_666
O4 H34 2.4149 no 1_646
O4 H34 3.3322 no 2_575
O5 H14 2.7423 no .
O5 H20 2.5577 no .
O5 H27 2.4731 no 1_655
O5 H28 3.0083 no 1_655
O5 H33 2.5593 no 2_575
O6 H12 3.0609 no 2_566
O6 H16 2.7805 no .
O6 H28 2.5418 no .
O6 H34 3.3274 no 2_475
O7 H4 2.9080 no 2_575
O7 H6 3.2995 no 1_554
O7 H7 2.7024 no 1_554
O7 H16 2.8908 no 2_575
O7 H21 2.5332 no .
O7 H33 2.8845 no .
O8 H10 2.6472 no 1_454
O8 H20 2.4666 no 1_455
O8 H21 3.0025 no 1_455
O8 H27 2.5489 no .
O8 H36 2.9476 no .
N1 H12 3.0907 no 2_566
N1 H14 3.2348 no .
N1 H16 3.2225 no .
N1 H33 3.4463 no 2_575
N1 H34 2.8115 no 2_575
N2 H14 2.6321 no .
N2 H16 2.6204 no .
N3 H33 2.5962 no .
N3 H36 2.6631 no .
N4 H33 3.2269 no .
N4 H36 3.2480 no .
C1 H4 2.9216 no .
C1 H6 3.5735 no 2_576
C1 H7 2.9018 no .
C1 H12 3.3383 no .
C1 H17 3.3505 no .
C1 H35 2.7250 no 2_475
C2 H4 3.4894 no .
C2 H9 2.8887 no .
C2 H12 2.9148 no .
C2 H13 3.4909 no 2_666
C2 H17 3.3842 no .
C2 H34 2.6906 no 1_646
C3 H5 3.2506 no .
C3 H6 3.2720 no .
C3 H6 3.4666 no 2_576
C3 H12 3.4540 no .
C4 H6 3.2738 no .
C4 H7 3.2699 no .
C4 H7 3.5556 no 2_576
C4 H17 3.3887 no .
C5 H7 3.2605 no .
C5 H7 3.4491 no 2_576
C5 H9 3.4857 no .
C5 H35 3.2442 no 1_656
C5 H36 3.4983 no 1_656
C6 H4 3.2749 no .
C6 H10 3.4123 no .
C6 H21 3.5721 no 1_556
C6 H35 3.1019 no 1_656
C6 H36 3.3719 no 1_656
C7 H4 3.2738 no .
C7 H5 3.2566 no .
C7 H11 3.3946 no .
C8 H4 3.5323 no .
C8 H10 3.2625 no .
C8 H11 3.2487 no .
C9 H5 3.4862 no .
C9 H11 3.2497 no .
C9 H12 3.2544 no .
C9 H13 3.2946 no 2_666
C10 H6 3.4181 no .
C10 H12 3.2618 no .
C10 H20 3.5998 no 1_556
C11 H7 3.4078 no .
C11 H9 3.2506 no .
C12 H9 3.2521 no .
C12 H10 3.2624 no .
C13 H12 3.0017 no 2_566
C13 H17 3.1497 no .
C13 H33 3.1630 no 2_575
C13 H34 2.9498 no 2_575
C14 H12 2.9304 no 2_566
C14 H16 3.2361 no .
C14 H33 2.9337 no 2_575
C15 H12 2.9542 no 2_566
C15 H13 3.2353 no .
C15 H17 3.2139 no .
C15 H33 2.9722 no 2_575
C16 H4 3.2922 no .
C16 H12 3.0266 no 2_566
C16 H14 3.2336 no .
C16 H33 3.2514 no 2_575
C17 H4 3.0515 no .
C17 H12 3.0623 no 2_566
C17 H13 3.1476 no .
C17 H17 3.3681 no 2_566
C17 H33 3.4839 no 2_575
C17 H34 3.4362 no 2_575
C18 H14 2.9080 no .
C18 H20 2.6494 no .
C18 H27 3.4453 no 1_655
C18 H33 3.4244 no 2_575
C19 H21 3.2554 no .
C20 H10 3.1628 no 1_554
C20 H11 3.3894 no 1_554
C20 H27 3.1934 no 1_655
C21 H7 3.5578 no 1_554
C21 H10 3.3132 no 1_554
C21 H11 3.3751 no 1_554
C22 H7 3.3662 no 1_554
C22 H20 3.2464 no .
C23 H7 2.9310 no 1_554
C23 H21 2.6095 no .
C23 H33 2.9489 no .
C24 H27 3.2699 no .
C25 H10 3.3590 no 1_454
C25 H20 3.4372 no 1_455
C25 H27 2.6238 no .
C25 H27 3.4219 no 2_475
C25 H36 3.0789 no .
C26 H27 3.4624 no 2_475
C26 H28 3.2552 no .
C27 H20 3.1928 no 1_455
C28 H33 3.3811 no 2_475
C29 H20 3.2660 no .
C29 H20 3.5377 no 2_575
C29 H28 3.2729 no .
C30 H20 3.3777 no 2_575
C30 H21 3.2639 no .
C30 H27 3.2717 no .
C31 H16 2.9339 no .
C31 H28 2.5957 no .
C32 H28 3.5085 no 2_475
C32 H34 3.2027 no .
C32 H35 3.2244 no .
C33 H4 3.4952 no 2_575
C33 H28 2.9363 no 2_475
C33 H36 3.2408 no .
C34 H28 3.5894 no 2_475
C34 H35 3.1109 no .
C35 H5 3.5472 no 1_454
C35 H5 3.0376 no 2_575
C35 H6 2.9387 no 1_454
C35 H34 3.1141 no .
C36 H5 2.9918 no 2_575
C36 H6 3.0678 no 1_454
C36 H33 3.2412 no .
H4 H5 2.5840 no .
H4 H16 3.1012 no .
H4 H17 2.6730 no .
H5 H6 2.6022 no .
H5 H7 3.5552 no 2_576
H5 H9 3.3465 no .
H5 H35 2.8348 no 1_656
H5 H35 3.0271 no 2_575
H5 H36 3.0790 no 1_656
H5 H36 2.9677 no 2_575
H6 H7 2.5764 no .
H6 H10 3.2570 no .
H6 H21 2.9706 no 1_556
H6 H35 2.5332 no 1_656
H6 H36 2.8162 no 1_656
H7 H11 3.2407 no .
H7 H21 3.3266 no 1_556
H9 H10 2.5825 no .
H9 H13 2.8485 no 2_666
H9 H36 3.2557 no 1_656
H10 H11 2.5906 no .
H10 H20 2.7981 no 1_556
H10 H21 3.0565 no 1_556
H10 H27 3.5192 no 1_656
H10 H36 3.2467 no 1_656
H11 H12 2.5842 no .
H12 H13 3.5299 no 2_566
H12 H14 3.4127 no 2_566
H12 H16 3.5709 no 2_566
H12 H17 3.5966 no 2_566
H13 H14 2.3191 no .
H13 H34 3.0529 no 2_575
H14 H33 3.3112 no 2_575
H16 H17 2.3174 no .
H17 H17 2.8153 no 2_566
H20 H21 2.3407 no .
H20 H27 2.3011 no 1_655
H27 H28 2.3439 no .
H28 H33 2.5943 no 2_475
H33 H34 2.3232 no .
H35 H36 2.3355 no .

loop_
_geom_torsion_atom_site_label_1
_geom_torsion_atom_site_label_2
_geom_torsion_atom_site_label_3
_geom_torsion_atom_site_label_4
_geom_torsion
_geom_torsion_publ_flag
_geom_torsion_site_symmetry_1
_geom_torsion_site_symmetry_3
_geom_torsion_site_symmetry_4
O1 Zn1 O3 C2 166.6(3) no 2_566 . .
O3 Zn1 O1 C1 171.0(3) no . 2_566 2_566
O4 Zn1 O1 C1 -5.3(4) no 2_666 2_566 2_566
O1 Zn1 N1 C13 -99.7(4) no 2_566 . .
O1 Zn1 N1 C17 75.3(4) no 2_566 . .
N1 Zn1 O1 C1 78.5(3) no . 2_566 2_566
O1 Zn1 N4 C34 -136.2(4) no 2_566 1_646 1_646
O1 Zn1 N4 C35 44.4(4) no 2_566 1_646 1_646
N4 Zn1 O1 C1 -91.7(3) no 1_646 2_566 2_566
O4 Zn1 O3 C2 -15.8(4) no 2_666 . .
O3 Zn1 N1 C13 159.7(4) no . . .
O3 Zn1 N1 C17 -25.4(4) no . . .
N1 Zn1 O3 C2 -103.4(4) no . . .
O3 Zn1 N4 C34 -35.3(4) no . 1_646 1_646
O3 Zn1 N4 C35 145.2(4) no . 1_646 1_646
N4 Zn1 O3 C2 74.8(4) no 1_646 . .
O4 Zn1 N1 C13 45.8(4) no 2_666 . .
O4 Zn1 N1 C17 -139.2(4) no 2_666 . .
O4 Zn1 N4 C34 78.5(4) no 2_666 1_646 1_646
O4 Zn1 N4 C35 -101.0(4) no 2_666 1_646 1_646
C3 Fe1 C4 C3 -0.0(3) no . . .
C3 Fe1 C4 C5 119.3(5) no . . .
C4 Fe1 C3 C1 122.6(7) no . . .
C4 Fe1 C3 C4 -0.0(3) no . . .
C4 Fe1 C3 C7 -119.1(5) no . . .
C3 Fe1 C5 C4 -37.3(3) no . . .
C3 Fe1 C5 C6 82.0(3) no . . .
C5 Fe1 C3 C1 160.2(6) no . . .
C5 Fe1 C3 C4 37.6(3) no . . .
C5 Fe1 C3 C7 -81.5(3) no . . .
C3 Fe1 C6 C5 -80.7(3) no . . .
C3 Fe1 C6 C7 38.4(3) no . . .
C6 Fe1 C3 C1 -155.5(6) no . . .
C6 Fe1 C3 C4 81.9(3) no . . .
C6 Fe1 C3 C7 -37.2(3) no . . .
C3 Fe1 C7 C3 0.0(3) no . . .
C3 Fe1 C7 C6 -119.1(5) no . . .
C7 Fe1 C3 C1 -118.3(6) no . . .
C7 Fe1 C3 C4 119.1(4) no . . .
C7 Fe1 C3 C7 0.0(3) no . . .
C3 Fe1 C8 C2 46.3(6) no . . .
C3 Fe1 C8 C9 164.9(3) no . . .
C3 Fe1 C8 C12 -74.8(4) no . . .
C8 Fe1 C3 C1 44.9(6) no . . .
C8 Fe1 C3 C4 -77.7(3) no . . .
C8 Fe1 C3 C7 163.2(2) no . . .
C3 Fe1 C10 C9 168.0(5) no . . .
C3 Fe1 C10 C11 49.1(8) no . . .
C10 Fe1 C3 C1 -74.5(9) no . . .
C10 Fe1 C3 C4 162.9(6) no . . .
C10 Fe1 C3 C7 43.8(8) no . . .
C3 Fe1 C11 C10 -159.0(3) no . . .
C3 Fe1 C11 C12 82.0(4) no . . .
C11 Fe1 C3 C1 -39.1(6) no . . .
C11 Fe1 C3 C4 -161.7(3) no . . .
C11 Fe1 C3 C7 79.2(4) no . . .
C3 Fe1 C12 C8 124.6(3) no . . .
C3 Fe1 C12 C11 -116.7(3) no . . .
C12 Fe1 C3 C1 4.0(6) no . . .
C12 Fe1 C3 C4 -118.6(3) no . . .
C12 Fe1 C3 C7 122.3(3) no . . .
C4 Fe1 C5 C4 0.0(3) no . . .
C4 Fe1 C5 C6 119.4(5) no . . .
C5 Fe1 C4 C3 -119.3(5) no . . .
C5 Fe1 C4 C5 0.0(3) no . . .
C4 Fe1 C6 C5 -37.4(3) no . . .
C4 Fe1 C6 C7 81.6(3) no . . .
C6 Fe1 C4 C3 -81.5(3) no . . .
C6 Fe1 C4 C5 37.8(3) no . . .
C4 Fe1 C7 C3 37.3(3) no . . .
C4 Fe1 C7 C6 -81.8(3) no . . .
C7 Fe1 C4 C3 -38.3(3) no . . .
C7 Fe1 C4 C5 81.0(3) no . . .
C4 Fe1 C8 C2 4.4(5) no . . .
C4 Fe1 C8 C9 123.0(3) no . . .
C4 Fe1 C8 C12 -116.8(3) no . . .
C8 Fe1 C4 C3 122.7(3) no . . .
C8 Fe1 C4 C5 -118.0(3) no . . .
C4 Fe1 C9 C8 -77.8(4) no . . .
C4 Fe1 C9 C10 162.9(3) no . . .
C9 Fe1 C4 C3 165.1(3) no . . .
C9 Fe1 C4 C5 -75.6(4) no . . .
C4 Fe1 C11 C10 170.4(6) no . . .
C4 Fe1 C11 C12 51.3(8) no . . .
C11 Fe1 C4 C3 42.7(8) no . . .
C11 Fe1 C4 C5 162.1(6) no . . .
C4 Fe1 C12 C8 82.7(4) no . . .
C4 Fe1 C12 C11 -158.6(3) no . . .
C12 Fe1 C4 C3 79.9(4) no . . .
C12 Fe1 C4 C5 -160.8(3) no . . .
C5 Fe1 C6 C5 0.0(3) no . . .
C5 Fe1 C6 C7 119.1(5) no . . .
C6 Fe1 C5 C4 -119.4(5) no . . .
C6 Fe1 C5 C6 0.0(3) no . . .
C5 Fe1 C7 C3 81.0(3) no . . .
C5 Fe1 C7 C6 -38.1(3) no . . .
C7 Fe1 C5 C4 -82.1(3) no . . .
C7 Fe1 C5 C6 37.3(3) no . . .
C5 Fe1 C8 C2 -38.6(6) no . . .
C5 Fe1 C8 C9 80.0(4) no . . .
C5 Fe1 C8 C12 -159.7(3) no . . .
C8 Fe1 C5 C4 81.9(4) no . . .
C8 Fe1 C5 C6 -158.7(3) no . . .
C5 Fe1 C9 C8 -119.2(3) no . . .
C5 Fe1 C9 C10 121.5(3) no . . .
C9 Fe1 C5 C4 124.3(3) no . . .
C9 Fe1 C5 C6 -116.3(3) no . . .
C5 Fe1 C10 C9 -78.1(4) no . . .
C5 Fe1 C10 C11 163.0(3) no . . .
C10 Fe1 C5 C4 166.4(3) no . . .
C10 Fe1 C5 C6 -74.3(4) no . . .
C5 Fe1 C12 C8 49.1(8) no . . .
C5 Fe1 C12 C11 167.8(6) no . . .
C12 Fe1 C5 C4 46.5(8) no . . .
C12 Fe1 C5 C6 165.8(6) no . . .
C6 Fe1 C7 C3 119.1(5) no . . .
C6 Fe1 C7 C6 0.0(4) no . . .
C7 Fe1 C6 C5 -119.1(6) no . . .
C7 Fe1 C6 C7 0.0(3) no . . .
C6 Fe1 C8 C2 -76.6(9) no . . .
C6 Fe1 C8 C9 42.0(8) no . . .
C6 Fe1 C8 C12 162.3(6) no . . .
C8 Fe1 C6 C5 52.2(8) no . . .
C8 Fe1 C6 C7 171.2(6) no . . .
C6 Fe1 C9 C8 -162.5(3) no . . .
C6 Fe1 C9 C10 78.2(4) no . . .
C9 Fe1 C6 C5 82.6(4) no . . .
C9 Fe1 C6 C7 -158.3(3) no . . .
C6 Fe1 C10 C9 -119.1(3) no . . .
C6 Fe1 C10 C11 122.0(3) no . . .
C10 Fe1 C6 C5 124.1(3) no . . .
C10 Fe1 C6 C7 -116.9(3) no . . .
C6 Fe1 C11 C10 -76.1(4) no . . .
C6 Fe1 C11 C12 164.9(3) no . . .
C11 Fe1 C6 C5 165.6(3) no . . .
C11 Fe1 C6 C7 -75.3(4) no . . .
C7 Fe1 C9 C8 163.2(5) no . . .
C7 Fe1 C9 C10 43.9(7) no . . .
C9 Fe1 C7 C3 167.8(5) no . . .
C9 Fe1 C7 C6 48.7(7) no . . .
C7 Fe1 C10 C9 -160.3(3) no . . .
C7 Fe1 C10 C11 80.8(4) no . . .
C10 Fe1 C7 C3 -161.1(3) no . . .
C10 Fe1 C7 C6 79.8(4) no . . .
C7 Fe1 C11 C10 -116.5(3) no . . .
C7 Fe1 C11 C12 124.4(3) no . . .
C11 Fe1 C7 C3 -118.6(3) no . . .
C11 Fe1 C7 C6 122.3(3) no . . .
C7 Fe1 C12 C8 167.2(3) no . . .
C7 Fe1 C12 C11 -74.1(4) no . . .
C12 Fe1 C7 C3 -77.6(4) no . . .
C12 Fe1 C7 C6 163.4(3) no . . .
C8 Fe1 C9 C8 -0.0(3) no . . .
C8 Fe1 C9 C10 -119.3(4) no . . .
C9 Fe1 C8 C2 -118.6(6) no . . .
C9 Fe1 C8 C9 0.0(3) no . . .
C9 Fe1 C8 C12 120.3(5) no . . .
C8 Fe1 C10 C9 37.6(3) no . . .
C8 Fe1 C10 C11 -81.2(3) no . . .
C10 Fe1 C8 C2 -156.1(6) no . . .
C10 Fe1 C8 C9 -37.6(3) no . . .
C10 Fe1 C8 C12 82.7(3) no . . .
C8 Fe1 C11 C10 81.5(3) no . . .
C8 Fe1 C11 C12 -37.6(3) no . . .
C11 Fe1 C8 C2 159.5(6) no . . .
C11 Fe1 C8 C9 -81.9(3) no . . .
C11 Fe1 C8 C12 38.3(3) no . . .
C8 Fe1 C12 C8 0.0(3) no . . .
C8 Fe1 C12 C11 118.7(5) no . . .
C12 Fe1 C8 C2 121.1(7) no . . .
C12 Fe1 C8 C9 -120.3(5) no . . .
C12 Fe1 C8 C12 0.0(3) no . . .
C9 Fe1 C10 C9 0.0(3) no . . .
C9 Fe1 C10 C11 -118.9(5) no . . .
C10 Fe1 C9 C8 119.3(5) no . . .
C10 Fe1 C9 C10 0.0(4) no . . .
C9 Fe1 C11 C10 37.7(3) no . . .
C9 Fe1 C11 C12 -81.4(4) no . . .
C11 Fe1 C9 C8 81.1(3) no . . .
C11 Fe1 C9 C10 -38.2(3) no . . .
C9 Fe1 C12 C8 -37.1(3) no . . .
C9 Fe1 C12 C11 81.6(3) no . . .
C12 Fe1 C9 C8 36.8(3) no . . .
C12 Fe1 C9 C10 -82.5(3) no . . .
C10 Fe1 C11 C10 0.0(4) no . . .
C10 Fe1 C11 C12 -119.0(6) no . . .
C11 Fe1 C10 C9 118.9(6) no . . .
C11 Fe1 C10 C11 0.0(3) no . . .
C10 Fe1 C12 C8 -80.7(4) no . . .
C10 Fe1 C12 C11 38.0(3) no . . .
C12 Fe1 C10 C9 80.9(4) no . . .
C12 Fe1 C10 C11 -37.9(3) no . . .
C11 Fe1 C12 C8 -118.7(5) no . . .
C11 Fe1 C12 C11 0.0(4) no . . .
C12 Fe1 C11 C10 119.0(5) no . . .
C12 Fe1 C11 C12 0.0(3) no . . .
Zn1 O1 C1 O2 -4.1(6) no 2_566 . .
Zn1 O1 C1 C3 177.0(3) no 2_566 . .
Zn1 O3 C2 O4 -0.5(8) no . . .
Zn1 O3 C2 C8 -173.6(3) no . . .
Zn1 N1 C13 C14 175.2(4) no . . .
Zn1 N1 C17 C16 -177.2(4) no . . .
C13 N1 C17 C16 -2.1(9) no . . .
C17 N1 C13 C14 0.2(9) no . . .
C15 N2 C18 O5 -2.3(9) no . . .
C15 N2 C18 C19 178.7(5) no . . .
C18 N2 C15 C14 -57.9(8) no . . .
C18 N2 C15 C16 122.3(6) no . . .
C15 N2 C31 O6 -3.2(9) no . . .
C15 N2 C31 C24 176.8(5) no . . .
C31 N2 C15 C14 120.5(6) no . . .
C31 N2 C15 C16 -59.3(8) no . . .
C18 N2 C31 O6 175.0(6) no . . .
C18 N2 C31 C24 -5.0(9) no . . .
C31 N2 C18 O5 179.5(6) no . . .
C31 N2 C18 C19 0.4(9) no . . .
C23 N3 C25 O8 -176.2(6) no . . .
C23 N3 C25 C26 4.9(9) no . . .
C25 N3 C23 O7 175.9(6) no . . .
C25 N3 C23 C22 -3.8(9) no . . .
C23 N3 C32 C33 -66.1(7) no . . .
C23 N3 C32 C36 112.1(6) no . . .
C32 N3 C23 O7 -3.5(9) no . . .
C32 N3 C23 C22 176.8(5) no . . .
C25 N3 C32 C33 114.4(6) no . . .
C25 N3 C32 C36 -67.4(7) no . . .
C32 N3 C25 O8 3.2(9) no . . .
C32 N3 C25 C26 -175.7(5) no . . .
Zn1 N4 C34 C33 178.1(4) no 1_464 . .
Zn1 N4 C35 C36 -178.0(4) no 1_464 . .
C34 N4 C35 C36 2.5(9) no . . .
C35 N4 C34 C33 -2.4(9) no . . .
O1 C1 C3 Fe1 -93.6(6) no . . .
O1 C1 C3 C4 -2.5(8) no . . .
O1 C1 C3 C7 178.5(5) no . . .
O2 C1 C3 Fe1 87.5(7) no . . .
O2 C1 C3 C4 178.6(5) no . . .
O2 C1 C3 C7 -0.4(8) no . . .
O3 C2 C8 Fe1 -84.7(7) no . . .
O3 C2 C8 C9 -173.9(5) no . . .
O3 C2 C8 C12 5.3(8) no . . .
O4 C2 C8 Fe1 101.6(6) no . . .
O4 C2 C8 C9 12.4(8) no . . .
O4 C2 C8 C12 -168.4(5) no . . .
Fe1 C3 C4 Fe1 0.00(3) no . . .
Fe1 C3 C4 C5 -59.3(4) no . . .
Fe1 C3 C7 Fe1 0.00(3) no . . .
Fe1 C3 C7 C6 59.7(4) no . . .
C1 C3 C4 Fe1 -119.8(6) no . . .
C1 C3 C4 C5 -179.1(5) no . . .
C1 C3 C7 Fe1 119.4(6) no . . .
C1 C3 C7 C6 179.1(5) no . . .
C4 C3 C7 Fe1 -59.7(4) no . . .
C4 C3 C7 C6 -0.0(6) no . . .
C7 C3 C4 Fe1 59.3(4) no . . .
C7 C3 C4 C5 -0.0(6) no . . .
Fe1 C4 C5 Fe1 0.00(3) no . . .
Fe1 C4 C5 C6 -59.4(4) no . . .
C3 C4 C5 Fe1 59.4(4) no . . .
C3 C4 C5 C6 0.0(6) no . . .
Fe1 C5 C6 Fe1 0.00(3) no . . .
Fe1 C5 C6 C7 -59.6(4) no . . .
C4 C5 C6 Fe1 59.5(5) no . . .
C4 C5 C6 C7 -0.0(7) no . . .
Fe1 C6 C7 Fe1 0.00(3) no . . .
Fe1 C6 C7 C3 -59.2(4) no . . .
C5 C6 C7 Fe1 59.3(5) no . . .
C5 C6 C7 C3 0.0(7) no . . .
Fe1 C8 C9 Fe1 -0.00(4) no . . .
Fe1 C8 C9 C10 59.1(4) no . . .
Fe1 C8 C12 Fe1 0.00(3) no . . .
Fe1 C8 C12 C11 -59.6(4) no . . .
C2 C8 C9 Fe1 121.7(6) no . . .
C2 C8 C9 C10 -179.1(5) no . . .
C2 C8 C12 Fe1 -121.3(6) no . . .
C2 C8 C12 C11 179.1(5) no . . .
C9 C8 C12 Fe1 58.0(4) no . . .
C9 C8 C12 C11 -1.6(6) no . . .
C12 C8 C9 Fe1 -57.6(4) no . . .
C12 C8 C9 C10 1.5(6) no . . .
Fe1 C9 C10 Fe1 0.00(3) no . . .
Fe1 C9 C10 C11 59.0(4) no . . .
C8 C9 C10 Fe1 -59.8(4) no . . .
C8 C9 C10 C11 -0.8(7) no . . .
Fe1 C10 C11 Fe1 0.00(3) no . . .
Fe1 C10 C11 C12 59.8(4) no . . .
C9 C10 C11 Fe1 -59.9(5) no . . .
C9 C10 C11 C12 -0.1(7) no . . .
Fe1 C11 C12 Fe1 0.00(3) no . . .
Fe1 C11 C12 C8 61.0(4) no . . .
C10 C11 C12 Fe1 -59.9(5) no . . .
C10 C11 C12 C8 1.1(7) no . . .
N1 C13 C14 C15 1.4(9) no . . .
C13 C14 C15 N2 179.0(5) no . . .
C13 C14 C15 C16 -1.2(9) no . . .
N2 C15 C16 C17 179.2(5) no . . .
C14 C15 C16 C17 -0.6(9) no . . .
C15 C16 C17 N1 2.3(9) no . . .
O5 C18 C19 C20 2.9(9) no . . .
O5 C18 C19 C29 -175.3(6) no . . .
N2 C18 C19 C20 -178.1(5) no . . .
N2 C18 C19 C29 3.7(9) no . . .
C18 C19 C20 C21 -178.2(5) no . . .
C18 C19 C29 C24 -2.9(9) no . . .
C18 C19 C29 C30 176.8(5) no . . .
C20 C19 C29 C24 178.9(5) no . . .
C20 C19 C29 C30 -1.3(9) no . . .
C29 C19 C20 C21 -0.0(9) no . . .
C19 C20 C21 C22 1.2(9) no . . .
C20 C21 C22 C23 176.6(5) no . . .
C20 C21 C22 C30 -1.1(9) no . . .
C21 C22 C23 O7 1.7(10) no . . .
C21 C22 C23 N3 -178.6(5) no . . .
C21 C22 C30 C26 -178.1(6) no . . .
C21 C22 C30 C29 -0.3(9) no . . .
C23 C22 C30 C26 4.2(9) no . . .
C23 C22 C30 C29 -177.9(5) no . . .
C30 C22 C23 O7 179.4(6) no . . .
C30 C22 C23 N3 -0.9(8) no . . .
C28 C24 C29 C19 -178.5(6) no . . .
C28 C24 C29 C30 1.8(9) no . . .
C29 C24 C28 C27 -2.6(10) no . . .
C28 C24 C31 O6 2.3(10) no . . .
C28 C24 C31 N2 -177.7(6) no . . .
C31 C24 C28 C27 -179.1(6) no . . .
C29 C24 C31 O6 -174.2(6) no . . .
C29 C24 C31 N2 5.8(9) no . . .
C31 C24 C29 C19 -2.1(9) no . . .
C31 C24 C29 C30 178.2(5) no . . .
O8 C25 C26 C27 -1.9(9) no . . .
O8 C25 C26 C30 179.8(6) no . . .
N3 C25 C26 C27 176.9(5) no . . .
N3 C25 C26 C30 -1.4(8) no . . .
C25 C26 C27 C28 -179.8(5) no . . .
C25 C26 C30 C22 -3.1(9) no . . .
C25 C26 C30 C29 179.1(5) no . . .
C27 C26 C30 C22 178.6(6) no . . .
C27 C26 C30 C29 0.8(9) no . . .
C30 C26 C27 C28 -1.5(10) no . . .
C26 C27 C28 C24 2.5(10) no . . .
C19 C29 C30 C22 1.5(9) no . . .
C19 C29 C30 C26 179.4(5) no . . .
C24 C29 C30 C22 -178.8(5) no . . .
C24 C29 C30 C26 -0.9(9) no . . .
N3 C32 C33 C34 -178.3(5) no . . .
N3 C32 C36 C35 178.5(5) no . . .
C33 C32 C36 C35 -3.4(9) no . . .
C36 C32 C33 C34 3.5(9) no . . .
C32 C33 C34 N4 -0.5(9) no . . .
N4 C35 C36 C32 0.4(9) no . . .

loop_
_platon_squeeze_void_nr
_platon_squeeze_void_average_x
_platon_squeeze_void_average_y
_platon_squeeze_void_average_z
_platon_squeeze_void_volume
_platon_squeeze_void_count_electrons
1 -0.031 0.500 0.000 254 62
